data_7207848
loop_
_publ_author_name
'Qiao, Yong-Zhen'
'Fu, Wen-Zhen'
'Yue, Jun-Ming'
'Liu, Xiu-Cun'
'Niu, Yun-Yin'
'Hou, Hong-Wei'

_publ_section_title
;
 Role of cooperative templates in the self-assembly process of microporous
 structures: syntheses and characterization of 12 new silver
 halide/thiocyanate supramolecular polymers
;
_journal_issue 9
_journal_name_full CrystEngComm
_journal_page_first 3241
_journal_paper_doi 10.1039/c2ce06687d
_journal_volume 14
_journal_year 2012
_chemical_formula_moiety 'Ag Br2, C6 H3 N2'
_chemical_formula_sum 'C6 H10 Ag Br2 N2'
_chemical_formula_weight 377.85
_chemical_name_systematic
;
?
;
_space_group_crystal_system monoclinic
_space_group_IT_number 12
_space_group_name_Hall '-C 2y'
_space_group_name_H-M_alt 'C 1 2/m 1'
_symmetry_space_group_name_Hall '-C 2y'
_symmetry_space_group_name_H-M 'C 1 2/m 1'
_atom_sites_solution_hydrogens geom
_atom_sites_solution_primary direct
_atom_sites_solution_secondary difmap
_audit_creation_date 2011-07-11
_audit_creation_method
;
Olex2 1.1
(compiled 2011.02.15 svn.r1672, GUI svn.r3494)
;
_cell_angle_alpha 90.00
_cell_angle_beta 108.136(15)
_cell_angle_gamma 90.00
_cell_formula_units_Z 4
_cell_length_a 18.071(2)
_cell_length_b 7.2152(8)
_cell_length_c 8.8573(14)
_cell_measurement_reflns_used 1561
_cell_measurement_temperature 291.15
_cell_measurement_theta_max 29.1557
_cell_measurement_theta_min 3.0562
_cell_volume 1097.5(3)
_computing_cell_refinement
;
CrysAlisPro, Agilent Technologies,
Version 1.171.35.11 (release 16-05-2011 CrysAlis171 .NET)
(compiled May 16 2011,17:55:39)
;
_computing_data_collection
;
CrysAlisPro, Agilent Technologies,
Version 1.171.35.11 (release 16-05-2011 CrysAlis171 .NET)
(compiled May 16 2011,17:55:39)
;
_computing_data_reduction
;
CrysAlisPro, Agilent Technologies,
Version 1.171.35.11 (release 16-05-2011 CrysAlis171 .NET)
(compiled May 16 2011,17:55:39)
;
_computing_molecular_graphics
;
O. V. Dolomanov, L. J. Bourhis, R. J. Gildea, J. A. K. Howard and H. Puschmann,
OLEX2: a complete structure solution, refinement and analysis program.
J. Appl. Cryst. (2009). 42, 339-341.
;
_computing_publication_material
;
O. V. Dolomanov, L. J. Bourhis, R. J. Gildea, J. A. K. Howard and H. Puschmann,
OLEX2: a complete structure solution, refinement and analysis program.
J. Appl. Cryst. (2009). 42, 339-341.
;
_computing_structure_refinement 'SHELXL-97 (Sheldrick, 1997)'
_computing_structure_solution 'A short history of SHELX (Sheldrick, 2007)'
_diffrn_ambient_temperature 291.15
_diffrn_detector_area_resol_mean 16.2312
_diffrn_measured_fraction_theta_full 0.998
_diffrn_measured_fraction_theta_max 0.998
_diffrn_measurement_details
;
1 omega -6.00 80.00 1.0000 3.0000
omega____ theta____ kappa____ phi______ frames
- 19.7885 77.0000 -120.0000 86

2 omega -46.00 9.00 1.0000 3.0000
omega____ theta____ kappa____ phi______ frames
- 19.7885 -77.0000 0.0000 55

3 omega 45.00 83.00 1.0000 3.0000
omega____ theta____ kappa____ phi______ frames
- 19.7885 77.0000 30.0000 38

4 omega 27.00 82.00 1.0000 3.0000
omega____ theta____ kappa____ phi______ frames
- 19.7885 -134.0000 36.0000 55

5 omega -50.00 48.00 1.0000 3.0000
omega____ theta____ kappa____ phi______ frames
- 19.7885 -77.0000 120.0000 98

6 omega -6.00 90.00 1.0000 3.0000
omega____ theta____ kappa____ phi______ frames
- 19.7885 37.0000 150.0000 96
;
_diffrn_measurement_device_type 'Xcalibur, Eos, Gemini'
_diffrn_measurement_method '\w scans'
_diffrn_orient_matrix_UB_11 0.0137764000
_diffrn_orient_matrix_UB_12 0.0610631000
_diffrn_orient_matrix_UB_13 -0.0480867000
_diffrn_orient_matrix_UB_21 -0.0389134000
_diffrn_orient_matrix_UB_22 0.0218784000
_diffrn_orient_matrix_UB_23 -0.0445603000
_diffrn_orient_matrix_UB_31 0.0001103000
_diffrn_orient_matrix_UB_32 0.0739252000
_diffrn_orient_matrix_UB_33 0.0528926000
_diffrn_radiation_monochromator graphite
_diffrn_radiation_type 'Mo K\a'
_diffrn_radiation_wavelength 0.7107
_diffrn_reflns_av_R_equivalents 0.0365
_diffrn_reflns_av_unetI/netI 0.0341
_diffrn_reflns_limit_h_max 22
_diffrn_reflns_limit_h_min -22
_diffrn_reflns_limit_k_max 9
_diffrn_reflns_limit_k_min -8
_diffrn_reflns_limit_l_max 10
_diffrn_reflns_limit_l_min -11
_diffrn_reflns_number 4463
_diffrn_reflns_theta_full 26.36
_diffrn_reflns_theta_max 26.36
_diffrn_reflns_theta_min 3.06
_diffrn_source 'Enhance (Mo) X-ray Source'
_exptl_absorpt_coefficient_mu 9.066
_exptl_absorpt_correction_T_max 0.287
_exptl_absorpt_correction_T_min 0.159
_exptl_absorpt_correction_type gaussian
_exptl_absorpt_process_details
;
CrysAlisPro, Agilent Technologies,
Version 1.171.35.11 (release 16-05-2011 CrysAlis171 .NET)
(compiled May 16 2011,17:55:39)
Numerical absorption correction based on gaussian integration over
a multifaceted crystal model
;
_exptl_crystal_colour colourless
_exptl_crystal_density_diffrn 2.287
_exptl_crystal_density_method 'not measured'
_exptl_crystal_description block
_exptl_crystal_F_000 708
_exptl_crystal_size_max 0.335
_exptl_crystal_size_mid 0.2086
_exptl_crystal_size_min 0.2038
_refine_diff_density_max 2.526
_refine_diff_density_min -0.608
_refine_diff_density_rms 0.190
_refine_ls_extinction_method none
_refine_ls_goodness_of_fit_ref 1.094
_refine_ls_hydrogen_treatment constr
_refine_ls_matrix_type full
_refine_ls_number_parameters 79
_refine_ls_number_reflns 1207
_refine_ls_number_restraints 17
_refine_ls_restrained_S_all 1.222
_refine_ls_R_factor_all 0.0542
_refine_ls_R_factor_gt 0.0463
_refine_ls_shift/su_max 0.000
_refine_ls_shift/su_mean 0.000
_refine_ls_structure_factor_coef Fsqd
_refine_ls_weighting_details 'calc w=1/[\s^2^(Fo^2^)+(0.0829P)^2^+4.5621P] where P=(Fo^2^+2Fc^2^)/3'
_refine_ls_weighting_scheme calc
_refine_ls_wR_factor_gt 0.1385
_refine_ls_wR_factor_ref 0.1451
_reflns_number_gt 1025
_reflns_number_total 1207
_reflns_threshold_expression >2sigma(I)
_cod_data_source_file c2ce06687d.txt
_cod_data_source_block niu0603a
_cod_database_code 7207848
_chemical_oxdiff_formula C14H14N4Ag2Br4
_reflns_odcompleteness_completeness 99.67
_reflns_odcompleteness_iscentric 1
_reflns_odcompleteness_theta 26.32

loop_
_space_group_symop_id
_space_group_symop_operation_xyz
1 'x, y, z'
2 '-x, y, -z'
3 'x+1/2, y+1/2, z'
4 '-x+1/2, y+1/2, -z'
5 '-x, -y, -z'
6 'x, -y, z'
7 '-x+1/2, -y+1/2, -z'
8 'x+1/2, -y+1/2, z'

loop_
_atom_site_label
_atom_site_type_symbol
_atom_site_fract_x
_atom_site_fract_y
_atom_site_fract_z
_atom_site_U_iso_or_equiv
_atom_site_adp_type
_atom_site_occupancy
_atom_site_symmetry_multiplicity
_atom_site_calc_flag
_atom_site_refinement_flags
_atom_site_disorder_assembly
_atom_site_disorder_group
Ag1 Ag 0.5000 0.74669(12) 0.5000 0.0488(3) Uani 1 2 d S . .
Br0A Br 0.38792(6) 1.0000 0.50216(14) 0.0436(4) Uani 1 2 d S . .
Br2 Br 0.52531(9) 0.5000 0.74250(14) 0.0572(4) Uani 1 2 d S . .
N1 N 0.8496(6) 0.5000 0.9591(12) 0.067(3) Uani 1 2 d SD . .
N2 N 0.7537(6) 0.5000 0.7393(13) 0.078(4) Uani 1 2 d SD . .
C1 C 0.8251(11) 0.708(2) 0.935(2) 0.063(5) Uani 0.50 1 d PDU . .
C2 C 0.7690(12) 0.712(2) 0.793(2) 0.070(6) Uani 0.50 1 d PDU . .
C3 C 0.8068(8) 0.580(2) 0.8360(16) 0.042(3) Uani 0.50 1 d PD . .
C4 C 0.9176(8) 0.5000 1.0959(15) 0.073(5) Uani 1 2 d S . .
C5 C 0.9892(11) 0.575(2) 1.0431(19) 0.053(4) Uani 0.50 1 d P . .
C6 C 0.6973(7) 0.5000 0.5887(16) 0.058(3) Uani 1 2 d S . .
H6A H 0.6470 0.5239 0.5998 0.087 Uiso 0.50 1 calc PR A -1
H6B H 0.6968 0.3814 0.5394 0.087 Uiso 0.50 1 calc PR A -1
H6C H 0.7094 0.5947 0.5241 0.087 Uiso 0.50 1 calc PR A -1

loop_
_atom_site_aniso_label
_atom_site_aniso_U_11
_atom_site_aniso_U_22
_atom_site_aniso_U_33
_atom_site_aniso_U_23
_atom_site_aniso_U_13
_atom_site_aniso_U_12
Ag1 0.0488(6) 0.0394(5) 0.0543(6) 0.000 0.0105(4) 0.000
Br0A 0.0340(6) 0.0392(6) 0.0574(8) 0.000 0.0141(5) 0.000
Br2 0.0895(10) 0.0399(7) 0.0387(7) 0.000 0.0149(6) 0.000
N1 0.053(6) 0.112(10) 0.038(6) 0.000 0.017(5) 0.000
N2 0.037(6) 0.156(14) 0.044(7) 0.000 0.016(5) 0.000
C1 0.059(8) 0.052(8) 0.072(9) -0.023(7) 0.011(7) 0.000(7)
C2 0.083(10) 0.064(9) 0.061(9) 0.002(7) 0.018(8) 0.030(8)
C3 0.038(7) 0.047(8) 0.040(8) 0.009(7) 0.012(7) 0.009(6)
C4 0.054(7) 0.126(15) 0.034(7) 0.000 0.003(6) 0.000
C5 0.057(10) 0.055(9) 0.042(12) -0.017(6) 0.008(8) -0.004(7)
C6 0.046(6) 0.072(9) 0.052(8) 0.000 0.009(6) 0.000

loop_
_atom_type_symbol
_atom_type_description
_atom_type_scat_dispersion_real
_atom_type_scat_dispersion_imag
_atom_type_scat_source
C C 0.0033 0.0016 'International Tables Vol C Tables 4.2.6.8 and 6.1.1.4'
H H 0.0000 0.0000 'International Tables Vol C Tables 4.2.6.8 and 6.1.1.4'
N N 0.0061 0.0033 'International Tables Vol C Tables 4.2.6.8 and 6.1.1.4'
Ag Ag -0.8971 1.1015 'International Tables Vol C Tables 4.2.6.8 and 6.1.1.4'
Br Br -0.2901 2.4595 'International Tables Vol C Tables 4.2.6.8 and 6.1.1.4'

loop_
_exptl_crystal_face_index_h
_exptl_crystal_face_index_k
_exptl_crystal_face_index_l
_exptl_crystal_face_perp_dist
_exptl_oxdiff_crystal_face_indexfrac_h
_exptl_oxdiff_crystal_face_indexfrac_k
_exptl_oxdiff_crystal_face_indexfrac_l
_exptl_oxdiff_crystal_face_x
_exptl_oxdiff_crystal_face_y
_exptl_oxdiff_crystal_face_z
-15 8 -1 0.1600 -15.0002 8.0000 -1.0000 0.3299 0.8033 0.5369
15 -8 -1 0.0697 15.0003 -8.0000 -1.0000 -0.2338 -0.7142 -0.6426
0 6 10 0.1550 -0.0006 5.9999 10.0001 -0.1145 -0.3143 0.9725
5 -8 -8 0.0951 5.0006 -7.9999 -8.0001 -0.0349 -0.0131 -1.0140
21 5 -6 0.1216 20.9999 5.0000 -6.0000 0.8831 -0.4404 0.0546
-22 -4 7 0.1001 -22.0000 -4.0000 7.0000 -0.8839 0.4567 0.0721
7 9 3 0.1323 6.9995 9.0000 3.0001 0.5017 -0.2092 0.8248
-14 5 10 0.1459 -14.0005 5.0000 10.0001 -0.3684 0.2086 0.8970
9 7 -9 0.1266 9.0000 7.0000 -9.0000 0.9842 0.2040 0.0424
-7 -9 5 0.0530 -6.9998 -9.0000 5.0000 -0.8864 -0.1473 -0.4016
25 -1 -2 0.0827 25.0000 -1.0000 -2.0000 0.3795 -0.9056 -0.1770
-25 2 3 0.1111 -25.0001 2.0000 3.0000 -0.3665 0.8829 0.3038
13 -4 7 0.0877 12.9998 -4.0000 7.0000 -0.4018 -0.9053 0.0760
-16 2 -7 0.1623 -15.9998 2.0000 -7.0001 0.2383 0.9783 -0.2242

loop_
_geom_angle_atom_site_label_1
_geom_angle_atom_site_label_2
_geom_angle_atom_site_label_3
_geom_angle
_geom_angle_site_symmetry_1
_geom_angle_site_symmetry_3
Br0A Ag1 Br0A 96.04(4) 5_676 .
Br2 Ag1 Br0A 112.05(4) 5_666 5_676
Br2 Ag1 Br0A 120.07(4) . 5_676
Br2 Ag1 Br0A 120.07(4) 5_666 .
Br2 Ag1 Br0A 112.05(4) . .
Br2 Ag1 Br2 98.13(4) 5_666 .
Ag1 Br0A Ag1 83.95(4) . 5_676
Ag1 Br2 Ag1 81.87(4) 5_666 .
C1 N1 C1 148.2(15) 6_565 .
C3 N1 C1 104.6(11) 6_565 .
C3 N1 C1 104.6(11) . 6_565
C3 N1 C1 51.1(9) . .
C3 N1 C1 51.1(10) 6_565 6_565
C3 N1 C3 54.4(14) . 6_565
C3 N1 C4 149.7(8) 6_565 .
C3 N1 C4 149.7(8) . .
C4 N1 C1 104.3(7) . 6_565
C4 N1 C1 104.3(7) . .
C2 N2 C2 145.8(15) . 6_565
C3 N2 C2 46.4(9) . .
C3 N2 C2 46.4(9) 6_565 6_565
C3 N2 C2 102.7(11) . 6_565
C3 N2 C2 102.7(11) 6_565 .
C3 N2 C3 56.8(14) . 6_565
C3 N2 C6 148.2(9) . .
C3 N2 C6 148.2(9) 6_565 .
C6 N2 C2 106.9(7) . .
C6 N2 C2 106.9(7) . 6_565
C2 C1 N1 104.0(13) . .
C3 C1 N1 52.0(8) . .
C3 C1 C2 52.9(11) . .
C1 C2 N2 105.8(13) . .
C3 C2 N2 49.2(9) . .
C3 C2 C1 59.1(12) . .
N2 C3 N1 121.8(13) . .
N2 C3 C1 145.7(15) . .
C1 C3 N1 76.9(11) . .
C2 C3 N1 142.7(16) . .
C2 C3 N2 84.4(12) . .
C2 C3 C1 68.0(12) . .
C3 C3 N1 62.8(7) 6_565 .
C3 C3 N2 61.6(7) 6_565 .
C3 C3 C1 137.8(11) 6_565 .
C3 C3 C2 144.8(12) 6_565 .
N1 C4 C5 108.1(11) . .
N1 C4 C5 108.1(11) . 6_565
C5 C4 C5 39.5(12) . 6_565
C5 C5 C4 106.1(17) 5_767 .
C5 C5 C4 70.3(6) 6_565 .
C5 C5 C4 143(2) 2_757 .
C5 C5 C5 41.5(14) 6_565 5_767
C5 C5 C5 48.5(14) 2_757 5_767
C5 C5 C5 90.000(4) 2_757 6_565
N2 C6 H6A 109.5 . .
N2 C6 H6B 109.5 . .
N2 C6 H6C 109.5 . .

loop_
_geom_bond_atom_site_label_1
_geom_bond_atom_site_label_2
_geom_bond_distance
_geom_bond_site_symmetry_2
Ag1 Br0A 2.7327(10) 5_676
Ag1 Br0A 2.7327(10) .
Ag1 Br2 2.7164(11) 5_666
Ag1 Br2 2.7164(11) .
Br0A Ag1 2.7327(10) 5_676
Br2 Ag1 2.7164(11) 5_666
N1 C1 1.563(15) .
N1 C1 1.563(15) 6_565
N1 C3 1.264(14) 6_565
N1 C3 1.264(14) .
N1 C4 1.431(16) .
N2 C2 1.597(16) .
N2 C2 1.597(16) 6_565
N2 C3 1.215(14) .
N2 C3 1.215(14) 6_565
N2 C6 1.404(16) .
C1 C2 1.350(18) .
C1 C3 1.25(2) .
C2 C3 1.16(2) .
C3 C3 1.16(3) 6_565
C4 C5 1.60(2) .
C4 C5 1.60(2) 6_565
C5 C5 0.96(3) 2_757
C5 C5 1.08(3) 6_565
C5 C5 1.45(3) 5_767
C6 H6A 0.9600 .
C6 H6B 0.9600 .
C6 H6C 0.9600 .

loop_
_geom_torsion_atom_site_label_1
_geom_torsion_atom_site_label_2
_geom_torsion_atom_site_label_3
_geom_torsion_atom_site_label_4
_geom_torsion
_geom_torsion_site_symmetry_1
_geom_torsion_site_symmetry_4
Br0A Ag1 Br0A Ag1 0.0 5_676 5_676
Br0A Ag1 Br2 Ag1 127.15(3) . 5_666
Br0A Ag1 Br2 Ag1 -121.39(4) 5_676 5_666
Br2 Ag1 Br0A Ag1 125.91(4) . 5_676
Br2 Ag1 Br0A Ag1 -119.84(4) 5_666 5_676
Br2 Ag1 Br2 Ag1 0.0 5_666 5_666
N1 C1 C2 N2 6(2) . .
N1 C1 C2 C3 -10.4(15) . .
N1 C1 C3 N2 128(3) . .
N1 C1 C3 C2 167.2(18) . .
N1 C1 C3 C3 17.2(14) . 6_565
N1 C4 C5 C5 -35(3) . 2_757
N1 C4 C5 C5 -96.8(5) . 6_565
N1 C4 C5 C5 -75.3(18) . 5_767
N2 C2 C3 N1 -138(3) . .
N2 C2 C3 C1 -159.2(17) . .
N2 C2 C3 C3 -14.9(18) . 6_565
C1 N1 C1 C2 -36(4) 6_565 .
C1 N1 C1 C3 -47(4) 6_565 .
C1 N1 C3 N2 -149(2) . .
C1 N1 C3 N2 8.0(19) 6_565 .
C1 N1 C3 C1 157(2) 6_565 .
C1 N1 C3 C2 -20(3) . .
C1 N1 C3 C2 137(3) 6_565 .
C1 N1 C3 C3 -167.1(11) . 6_565
C1 N1 C3 C3 -10.4(9) 6_565 6_565
C1 N1 C4 C5 76.2(12) 6_565 6_565
C1 N1 C4 C5 -117.9(12) . 6_565
C1 N1 C4 C5 117.9(12) 6_565 .
C1 N1 C4 C5 -76.2(12) . .
C1 C2 C3 N1 21(3) . .
C1 C2 C3 N2 159.2(17) . .
C1 C2 C3 C3 144(2) . 6_565
C2 N2 C2 C1 12(4) 6_565 .
C2 N2 C2 C3 30(4) 6_565 .
C2 N2 C3 N1 -11.4(19) 6_565 .
C2 N2 C3 N1 152(2) . .
C2 N2 C3 C1 36(3) . .
C2 N2 C3 C1 -127(3) 6_565 .
C2 N2 C3 C2 -163(2) 6_565 .
C2 N2 C3 C3 7.2(9) 6_565 6_565
C2 N2 C3 C3 170.3(12) . 6_565
C2 C1 C3 N1 -167.2(18) . .
C2 C1 C3 N2 -39(3) . .
C2 C1 C3 C3 -150.0(19) . 6_565
C3 N1 C1 C2 0(2) 6_565 .
C3 N1 C1 C2 10.5(15) . .
C3 N1 C1 C3 -10.8(10) 6_565 .
C3 N1 C3 N2 18.4(18) 6_565 .
C3 N1 C3 C1 167.1(11) 6_565 .
C3 N1 C3 C2 147(3) 6_565 .
C3 N1 C4 C5 -86(2) . 6_565
C3 N1 C4 C5 86(2) 6_565 .
C3 N1 C4 C5 44(2) 6_565 6_565
C3 N1 C4 C5 -44(2) . .
C3 N2 C2 C1 -18.4(16) . .
C3 N2 C2 C1 -10(2) 6_565 .
C3 N2 C2 C3 8.3(11) 6_565 .
C3 N2 C3 N1 -18.6(18) 6_565 .
C3 N2 C3 C1 -135(3) 6_565 .
C3 N2 C3 C2 -170.3(13) 6_565 .
C3 C1 C2 N2 16.2(13) . .
C4 N1 C1 C2 170.5(16) . .
C4 N1 C1 C3 160.0(14) . .
C4 N1 C3 N2 170.2(17) . .
C4 N1 C3 C1 -41(3) . .
C4 N1 C3 C2 -61(4) . .
C4 N1 C3 C3 152(3) . 6_565
C5 C4 C5 C5 21.4(19) 6_565 5_767
C5 C4 C5 C5 62(3) 6_565 2_757
C6 N2 C2 C1 -178.1(15) . .
C6 N2 C2 C3 -159.7(15) . .
C6 N2 C3 N1 -169.3(16) . .
C6 N2 C3 C1 75(4) . .
C6 N2 C3 C2 39(3) . .
C6 N2 C3 C3 -151(2) . 6_565
